data_2223295
loop_
_publ_author_name
'Ravichandran, K.'
'Ramesh, P.'
'Tamilselvan, M.'
'Anbalagan, K.'
'Ponnuswamy, M. N.'

_publ_section_title
;
 (Benzylamine)chloridobis(ethane-1,2-diamine)cobalt(III) dichloride
 hemihydrate
;
_journal_coeditor_code BT5046
_journal_issue 10
_journal_name_full 'Acta Crystallographica Section E'
_journal_page_first m1174
_journal_page_last m1175
_journal_paper_doi 10.1107/S1600536809034849
_journal_volume 65
_journal_year 2009
_chemical_formula_iupac '[Co Cl (C2 H8 N2)2 (C7 H9 N)] Cl2, 0.5H2 O'
_chemical_formula_moiety 'C11 H25 Cl Co N5 2+, 2(Cl -), 0.5(H2 O)'
_chemical_formula_sum 'C11 H26 Cl3 Co N5 O0.5'
_chemical_formula_weight 401.65
_chemical_name_systematic
;
(Benzylamine)chloridobis(ethane-1,2-diamine)cobalt(III) dichloride
hemihydrate
;
_space_group_IT_number 14
_symmetry_cell_setting monoclinic
_symmetry_space_group_name_Hall '-P 2ybc'
_symmetry_space_group_name_H-M 'P 1 21/c 1'
_atom_sites_solution_hydrogens geom
_atom_sites_solution_primary direct
_atom_sites_solution_secondary difmap
_audit_creation_method SHELXL-97
_cell_angle_alpha 90.00
_cell_angle_beta 106.440(2)
_cell_angle_gamma 90.00
_cell_formula_units_Z 8
_cell_length_a 20.9361(9)
_cell_length_b 7.2447(3)
_cell_length_c 24.4340(9)
_cell_measurement_reflns_used 4562
_cell_measurement_temperature 293(2)
_cell_measurement_theta_max 28.44
_cell_measurement_theta_min 1.01
_cell_volume 3554.5(3)
_computing_cell_refinement 'SAINT (Bruker, 2004)'
_computing_data_collection 'APEX2 (Bruker, 2004)'
_computing_data_reduction 'SAINT (Bruker, 2004)'
_computing_molecular_graphics 'ORTEP-3 (Farrugia, 1997)'
_computing_publication_material 'SHELXL97 (Sheldrick, 2008) and PLATON (Spek, 2009)'
_computing_structure_refinement 'SHELXL97 (Sheldrick, 2008)'
_computing_structure_solution 'SHELXS97 (Sheldrick, 2008)'
_diffrn_ambient_temperature 293(2)
_diffrn_measured_fraction_theta_full 0.994
_diffrn_measured_fraction_theta_max 0.994
_diffrn_measurement_device_type 'Bruker Kappa APEXII area-detector'
_diffrn_measurement_method '\w and \f'
_diffrn_radiation_monochromator graphite
_diffrn_radiation_source 'fine-focus sealed tube'
_diffrn_radiation_type MoK\a
_diffrn_radiation_wavelength 0.71073
_diffrn_reflns_av_R_equivalents 0.0439
_diffrn_reflns_av_sigmaI/netI 0.0391
_diffrn_reflns_limit_h_max 27
_diffrn_reflns_limit_h_min -28
_diffrn_reflns_limit_k_max 9
_diffrn_reflns_limit_k_min -9
_diffrn_reflns_limit_l_max 32
_diffrn_reflns_limit_l_min -32
_diffrn_reflns_number 40140
_diffrn_reflns_theta_full 28.44
_diffrn_reflns_theta_max 28.44
_diffrn_reflns_theta_min 1.01
_diffrn_standards_decay_% 0
_diffrn_standards_interval_time 0
_diffrn_standards_number 0
_exptl_absorpt_coefficient_mu 1.418
_exptl_absorpt_correction_T_max 0.7646
_exptl_absorpt_correction_T_min 0.7182
_exptl_absorpt_correction_type multi-scan
_exptl_absorpt_process_details '(SADABS; Sheldrick, 2001)'
_exptl_crystal_colour Pink
_exptl_crystal_density_diffrn 1.501
_exptl_crystal_density_method 'not measured'
_exptl_crystal_description Block
_exptl_crystal_F_000 1672
_exptl_crystal_size_max 0.25
_exptl_crystal_size_mid 0.20
_exptl_crystal_size_min 0.20
_refine_diff_density_max 0.611
_refine_diff_density_min -0.406
_refine_ls_extinction_method none
_refine_ls_goodness_of_fit_ref 1.059
_refine_ls_hydrogen_treatment mixed
_refine_ls_matrix_type full
_refine_ls_number_parameters 458
_refine_ls_number_reflns 8911
_refine_ls_number_restraints 2
_refine_ls_restrained_S_all 1.059
_refine_ls_R_factor_all 0.0623
_refine_ls_R_factor_gt 0.0372
_refine_ls_shift/su_max 0.003
_refine_ls_shift/su_mean 0.000
_refine_ls_structure_factor_coef Fsqd
_refine_ls_weighting_details 'calc w=1/[\s^2^(Fo^2^)+(0.0439P)^2^+1.0235P] where P=(Fo^2^+2Fc^2^)/3'
_refine_ls_weighting_scheme calc
_refine_ls_wR_factor_gt 0.0846
_refine_ls_wR_factor_ref 0.0962
_reflns_number_gt 6475
_reflns_number_total 8911
_reflns_threshold_expression I>2\s(I)
_cod_data_source_file bt5046.cif
_cod_data_source_block I
_cod_depositor_comments
;
The following automatic conversions were performed:
'_exptl_absorpt_correction_type' value 'Multi-scan' changed to
'multi-scan' according to
'/home/saulius/struct/CIF-dictionaries/cif_core.dic' dictionary named
'cif_core.dic' version 2.4.1 from 2010-06-29.

Automatic conversion script
Id: cif_fix_enum 1527 2010-12-29 10:47:43Z saulius 

The following automatic conversions were performed:

'_exptl_absorpt_correction_type' value 'Multi-scan' changed to
'multi-scan' according to
/home/saulius/struct/CIF-dictionaries/cif_core.dic dictionary named
'cif_core.dic' version 2.4.1 from 2010-06-29.

Automatic conversion script
Id: cif_fix_values 1715 2011-07-08 13:25:40Z adriana 
;
_cod_original_sg_symbol_H-M 'P 21/c'
_cod_original_formula_sum 'C11 H26 Cl3 Co1 N5 O0.5'
_cod_database_code 2223295
_cod_database_fobs_code 2223295

loop_
_symmetry_equiv_pos_as_xyz
'x, y, z'
'-x, y+1/2, -z+1/2'
'-x, -y, -z'
'x, -y-1/2, z-1/2'

loop_
_atom_site_type_symbol
_atom_site_label
_atom_site_fract_x
_atom_site_fract_y
_atom_site_fract_z
_atom_site_U_iso_or_equiv
_atom_site_adp_type
_atom_site_calc_flag
_atom_site_refinement_flags
_atom_site_occupancy
_atom_site_disorder_assembly
_atom_site_disorder_group
Co Co1 0.086901(14) 0.76169(4) 0.397792(12) 0.02243(8) Uani d . 1 . .
Co Co1' 0.378670(14) 0.24118(4) 0.376673(12) 0.02283(8) Uani d . 1 . .
Cl Cl1 0.18662(3) 0.89958(10) 0.40924(3) 0.04223(16) Uani d . 1 . .
Cl Cl1' 0.28589(3) 0.41206(9) 0.36007(3) 0.04156(16) Uani d . 1 . .
Cl Cl2 0.03854(4) 1.27863(9) 0.47345(3) 0.04187(16) Uani d . 1 . .
Cl Cl2' 0.44225(3) -0.22621(9) 0.47024(3) 0.03979(16) Uani d . 1 . .
Cl Cl3 0.07194(4) 1.07730(10) 0.24584(3) 0.04584(17) Uani d . 1 . .
Cl Cl3' 0.40208(4) 0.54666(10) 0.23461(3) 0.04853(18) Uani d . 1 . .
O O1 0.46177(15) -0.0796(4) 0.28551(13) 0.0771(8) Uani d D 1 . .
H H1W 0.4962(16) -0.050(6) 0.2760(17) 0.091(15) Uiso d D 1 . .
H H2W 0.453(2) -0.189(3) 0.2743(17) 0.090(14) Uiso d D 1 . .
N N1 0.04245(11) 0.9940(3) 0.37372(10) 0.0301(5) Uani d . 1 . .
H H1A 0.0583(14) 1.045(4) 0.3509(12) 0.040(8) Uiso d . 1 . .
H H1B 0.0506(12) 1.073(4) 0.4018(11) 0.030(7) Uiso d . 1 . .
N N1' 0.42817(10) 0.4624(3) 0.36963(10) 0.0285(4) Uani d . 1 . .
H H1C 0.4186(17) 0.486(5) 0.3355(15) 0.066(11) Uiso d . 1 . .
H H1D 0.4160(13) 0.558(4) 0.3874(11) 0.033(7) Uiso d . 1 . .
C C2 -0.02989(13) 0.9642(4) 0.34926(11) 0.0372(6) Uani d . 1 . .
H H2A -0.0396 0.9255 0.3097 0.045 Uiso calc R 1 . .
H H2B -0.0541 1.0774 0.3508 0.045 Uiso calc R 1 . .
C C2' 0.50016(12) 0.4304(4) 0.39128(12) 0.0399(6) Uani d . 1 . .
H H2C 0.5148 0.4459 0.4324 0.048 Uiso calc R 1 . .
H H2D 0.5241 0.5175 0.3743 0.048 Uiso calc R 1 . .
C C3 -0.04994(12) 0.8175(4) 0.38393(11) 0.0385(6) Uani d . 1 . .
H H3A -0.0485 0.8648 0.4214 0.046 Uiso calc R 1 . .
H H3B -0.0949 0.7759 0.3653 0.046 Uiso calc R 1 . .
C C3' 0.51319(13) 0.2377(4) 0.37573(13) 0.0402(6) Uani d . 1 . .
H H3C 0.5089 0.2299 0.3352 0.048 Uiso calc R 1 . .
H H3D 0.5580 0.2007 0.3966 0.048 Uiso calc R 1 . .
N N4 -0.00203(10) 0.6626(3) 0.38910(10) 0.0293(4) Uani d . 1 . .
H H4A -0.0026(13) 0.589(4) 0.4168(12) 0.039(8) Uiso d . 1 . .
H H4B -0.0154(14) 0.589(4) 0.3567(13) 0.044(8) Uiso d . 1 . .
N N4' 0.46398(10) 0.1153(3) 0.39043(10) 0.0300(5) Uani d . 1 . .
H H4C 0.4779(15) 0.075(4) 0.4248(13) 0.049(9) Uiso d . 1 . .
H H4D 0.4624(13) 0.019(4) 0.3731(11) 0.032(8) Uiso d . 1 . .
N N5 0.12897(11) 0.5183(3) 0.41295(9) 0.0296(4) Uani d . 1 . .
H H5A 0.1141(13) 0.451(4) 0.4369(11) 0.037(8) Uiso d . 1 . .
H H5B 0.1737(15) 0.547(4) 0.4276(11) 0.040(8) Uiso d . 1 . .
N N5' 0.32999(11) 0.0116(3) 0.37956(9) 0.0287(4) Uani d . 1 . .
H H5C 0.2923(14) 0.045(4) 0.3883(11) 0.036(7) Uiso d . 1 . .
H H5D 0.3548(15) -0.055(4) 0.4060(13) 0.044(9) Uiso d . 1 . .
C C6 0.11746(13) 0.4154(3) 0.35841(11) 0.0329(5) Uani d . 1 . .
H H6A 0.0732 0.3620 0.3474 0.039 Uiso calc R 1 . .
H H6B 0.1498 0.3169 0.3623 0.039 Uiso calc R 1 . .
C C6' 0.31418(14) -0.0861(4) 0.32408(11) 0.0398(6) Uani d . 1 . .
H H6C 0.2753 -0.1641 0.3195 0.048 Uiso calc R 1 . .
H H6D 0.3514 -0.1631 0.3220 0.048 Uiso calc R 1 . .
C C7 0.12481(13) 0.5530(3) 0.31469(11) 0.0333(5) Uani d . 1 . .
H H7A 0.1707 0.5940 0.3229 0.040 Uiso calc R 1 . .
H H7B 0.1116 0.4987 0.2769 0.040 Uiso calc R 1 . .
C C7' 0.30080(14) 0.0588(4) 0.27837(11) 0.0431(7) Uani d . 1 . .
H H7C 0.2975 0.0036 0.2415 0.052 Uiso calc R 1 . .
H H7D 0.2596 0.1232 0.2763 0.052 Uiso calc R 1 . .
N N8 0.08093(11) 0.7084(3) 0.31812(9) 0.0278(4) Uani d . 1 . .
H H8A 0.0920(15) 0.810(5) 0.3010(13) 0.055(9) Uiso d . 1 . .
H H8B 0.0437(14) 0.683(4) 0.3021(12) 0.037(8) Uiso d . 1 . .
N N8' 0.35805(12) 0.1872(3) 0.29494(9) 0.0331(5) Uani d . 1 . .
H H8C 0.3901(16) 0.134(4) 0.2844(13) 0.051(9) Uiso d . 1 . .
H H8D 0.3526(15) 0.293(4) 0.2772(13) 0.051(9) Uiso d . 1 . .
N N9 0.09587(11) 0.8161(3) 0.47994(8) 0.0305(5) Uani d . 1 . .
H H9A 0.0589(18) 0.808(5) 0.4869(14) 0.068(11) Uiso d . 1 . .
H H9B 0.1073(15) 0.934(4) 0.4830(12) 0.048(9) Uiso d . 1 . .
N N9' 0.39414(11) 0.2930(3) 0.45935(9) 0.0301(5) Uani d . 1 . .
H H9C 0.4328(15) 0.255(4) 0.4767(12) 0.038(8) Uiso d . 1 . .
H H9D 0.3938(12) 0.410(4) 0.4623(10) 0.024(7) Uiso d . 1 . .
C C10 0.14694(15) 0.7113(4) 0.52328(11) 0.0466(7) Uani d . 1 . .
H H10A 0.1869 0.7033 0.5107 0.056 Uiso calc R 1 . .
H H10B 0.1307 0.5866 0.5250 0.056 Uiso calc R 1 . .
C C10' 0.34564(14) 0.2178(4) 0.48815(11) 0.0390(6) Uani d . 1 . .
H H10C 0.3585 0.0928 0.5008 0.047 Uiso calc R 1 . .
H H10D 0.3018 0.2127 0.4609 0.047 Uiso calc R 1 . .
C C11 0.16542(13) 0.7919(4) 0.58258(11) 0.0370(6) Uani d . 1 . .
C C11' 0.34216(12) 0.3326(4) 0.53849(11) 0.0350(6) Uani d . 1 . .
C C12 0.15612(14) 0.6896(5) 0.62752(12) 0.0482(7) Uani d . 1 . .
H H12 0.1346 0.5760 0.6204 0.058 Uiso calc R 1 . .
C C12' 0.35761(15) 0.2587(4) 0.59266(12) 0.0464(7) Uani d . 1 . .
H H12' 0.3706 0.1358 0.5986 0.056 Uiso calc R 1 . .
C C13 0.17863(16) 0.7549(6) 0.68334(13) 0.0595(10) Uani d . 1 . .
H H13 0.1722 0.6855 0.7134 0.071 Uiso calc R 1 . .
C C13' 0.35379(18) 0.3676(6) 0.63837(13) 0.0624(10) Uani d . 1 . .
H H13' 0.3640 0.3167 0.6748 0.075 Uiso calc R 1 . .
C C14 0.20967(15) 0.9192(6) 0.69345(14) 0.0643(10) Uani d . 1 . .
H H14 0.2252 0.9620 0.7307 0.077 Uiso calc R 1 . .
C C14' 0.33530(17) 0.5479(6) 0.63053(15) 0.0631(10) Uani d . 1 . .
H H14' 0.3332 0.6201 0.6615 0.076 Uiso calc R 1 . .
C C15 0.21876(15) 1.0241(5) 0.64982(15) 0.0619(9) Uani d . 1 . .
H H15 0.2400 1.1378 0.6575 0.074 Uiso calc R 1 . .
C C15' 0.31972(14) 0.6229(5) 0.57686(15) 0.0548(8) Uani d . 1 . .
H H15' 0.3071 0.7462 0.5714 0.066 Uiso calc R 1 . .
C C16 0.19618(15) 0.9606(4) 0.59400(13) 0.0487(7) Uani d . 1 . .
H H16 0.2019 1.0326 0.5642 0.058 Uiso calc R 1 . .
C C16' 0.32269(13) 0.5152(4) 0.53083(13) 0.0436(7) Uani d . 1 . .
H H16' 0.3115 0.5662 0.4944 0.052 Uiso calc R 1 . .

loop_
_atom_site_aniso_label
_atom_site_aniso_U_11
_atom_site_aniso_U_22
_atom_site_aniso_U_33
_atom_site_aniso_U_12
_atom_site_aniso_U_13
_atom_site_aniso_U_23
Co1 0.01975(15) 0.02389(16) 0.02415(16) 0.00014(12) 0.00701(12) 0.00230(12)
Co1' 0.01926(15) 0.02633(16) 0.02270(16) -0.00031(12) 0.00564(12) 0.00163(12)
Cl1 0.0292(3) 0.0464(4) 0.0532(4) -0.0123(3) 0.0149(3) -0.0018(3)
Cl1' 0.0254(3) 0.0454(4) 0.0503(4) 0.0103(3) 0.0049(3) 0.0065(3)
Cl2 0.0563(4) 0.0368(4) 0.0404(4) -0.0037(3) 0.0264(3) -0.0006(3)
Cl2' 0.0416(4) 0.0367(3) 0.0360(3) 0.0009(3) 0.0028(3) 0.0037(3)
Cl3 0.0526(4) 0.0451(4) 0.0382(4) 0.0053(3) 0.0102(3) 0.0142(3)
Cl3' 0.0563(5) 0.0478(4) 0.0434(4) -0.0077(3) 0.0172(3) 0.0094(3)
O1 0.0703(18) 0.0750(19) 0.103(2) -0.0202(15) 0.0519(17) -0.0476(16)
N1 0.0357(12) 0.0265(11) 0.0293(11) 0.0034(9) 0.0111(10) 0.0015(9)
N1' 0.0266(11) 0.0296(11) 0.0286(11) -0.0022(8) 0.0065(9) 0.0016(9)
C2 0.0335(14) 0.0399(15) 0.0340(14) 0.0148(11) 0.0028(11) -0.0009(11)
C2' 0.0282(13) 0.0447(16) 0.0457(16) -0.0104(12) 0.0085(12) -0.0029(12)
C3 0.0234(13) 0.0556(17) 0.0379(14) 0.0086(12) 0.0109(11) -0.0016(12)
C3' 0.0272(13) 0.0449(16) 0.0527(17) -0.0045(11) 0.0182(12) -0.0063(13)
N4 0.0244(11) 0.0349(12) 0.0288(11) -0.0010(9) 0.0082(9) 0.0050(9)
N4' 0.0290(11) 0.0306(12) 0.0322(12) 0.0022(9) 0.0116(10) 0.0026(10)
N5 0.0286(12) 0.0294(11) 0.0319(11) 0.0025(9) 0.0105(10) 0.0044(9)
N5' 0.0257(11) 0.0331(11) 0.0286(11) -0.0027(9) 0.0096(9) 0.0020(9)
C6 0.0326(13) 0.0277(12) 0.0387(14) 0.0045(10) 0.0105(11) -0.0014(10)
C6' 0.0463(16) 0.0359(14) 0.0395(15) -0.0155(12) 0.0159(12) -0.0071(11)
C7 0.0343(14) 0.0347(14) 0.0335(13) 0.0060(11) 0.0136(11) -0.0016(10)
C7' 0.0444(16) 0.0530(18) 0.0294(14) -0.0202(14) 0.0064(12) -0.0079(12)
N8 0.0260(12) 0.0305(11) 0.0279(11) 0.0013(9) 0.0093(9) 0.0028(8)
N8' 0.0373(13) 0.0347(12) 0.0274(11) -0.0104(10) 0.0090(10) 0.0000(9)
N9 0.0266(12) 0.0394(13) 0.0243(10) 0.0015(9) 0.0053(9) 0.0020(9)
N9' 0.0251(11) 0.0382(13) 0.0276(11) 0.0001(9) 0.0084(9) -0.0004(9)
C10 0.0485(18) 0.0532(18) 0.0299(14) 0.0133(14) -0.0026(13) -0.0027(12)
C10' 0.0430(16) 0.0448(16) 0.0352(14) -0.0079(12) 0.0210(12) -0.0057(12)
C11 0.0265(13) 0.0515(17) 0.0286(13) 0.0064(11) 0.0007(10) -0.0020(11)
C11' 0.0297(13) 0.0461(15) 0.0329(13) -0.0057(11) 0.0149(11) -0.0035(11)
C12 0.0353(16) 0.0614(19) 0.0449(17) 0.0061(14) 0.0062(13) 0.0066(14)
C12' 0.0500(18) 0.0554(18) 0.0387(15) -0.0091(14) 0.0206(14) 0.0021(13)
C13 0.0387(17) 0.106(3) 0.0333(16) 0.0176(19) 0.0089(13) 0.0153(17)
C13' 0.069(2) 0.090(3) 0.0370(17) -0.026(2) 0.0282(16) -0.0092(17)
C14 0.0352(17) 0.117(3) 0.0351(17) 0.0052(19) 0.0018(14) -0.0164(19)
C14' 0.055(2) 0.090(3) 0.058(2) -0.0272(19) 0.0379(18) -0.0359(19)
C15 0.0395(18) 0.080(3) 0.062(2) -0.0099(16) 0.0085(16) -0.0290(19)
C15' 0.0350(16) 0.059(2) 0.077(2) -0.0031(14) 0.0271(16) -0.0213(17)
C16 0.0410(17) 0.061(2) 0.0433(17) 0.0004(14) 0.0109(13) -0.0036(14)
C16' 0.0290(14) 0.0562(18) 0.0456(16) 0.0028(12) 0.0105(12) -0.0015(13)

loop_
_atom_type_symbol
_atom_type_description
_atom_type_scat_dispersion_real
_atom_type_scat_dispersion_imag
_atom_type_scat_source
C C 0.0033 0.0016 'International Tables Vol C Tables 4.2.6.8 and 6.1.1.4'
H H 0.0000 0.0000 'International Tables Vol C Tables 4.2.6.8 and 6.1.1.4'
N N 0.0061 0.0033 'International Tables Vol C Tables 4.2.6.8 and 6.1.1.4'
Cl Cl 0.1484 0.1585 'International Tables Vol C Tables 4.2.6.8 and 6.1.1.4'
Co Co 0.3494 0.9721 'International Tables Vol C Tables 4.2.6.8 and 6.1.1.4'
O O 0.0106 0.0060 'International Tables Vol C Tables 4.2.6.8 and 6.1.1.4'

loop_
_geom_angle_atom_site_label_1
_geom_angle_atom_site_label_2
_geom_angle_atom_site_label_3
_geom_angle_site_symmetry_1
_geom_angle_site_symmetry_3
_geom_angle
_geom_angle_publ_flag
N1 Co1 N4 . . 85.69(9) ?
N1 Co1 N8 . . 88.81(9) ?
N4 Co1 N8 . . 91.65(10) ?
N1 Co1 N5 . . 173.44(9) ?
N4 Co1 N5 . . 93.07(9) ?
N8 Co1 N5 . . 84.78(9) ?
N1 Co1 N9 . . 91.95(10) ?
N4 Co1 N9 . . 89.85(10) ?
N8 Co1 N9 . . 178.36(9) ?
N5 Co1 N9 . . 94.48(9) ?
N1 Co1 Cl1 . . 90.06(7) ?
N4 Co1 Cl1 . . 175.24(7) ?
N8 Co1 Cl1 . . 90.41(7) ?
N5 Co1 Cl1 . . 91.40(7) ?
N9 Co1 Cl1 . . 88.14(7) ?
N1' Co1' N4' . . 85.16(9) ?
N1' Co1' N8' . . 92.50(9) ?
N4' Co1' N8' . . 90.53(11) ?
N1' Co1' N5' . . 176.43(9) ?
N4' Co1' N5' . . 93.27(9) ?
N8' Co1' N5' . . 84.30(9) ?
N1' Co1' N9' . . 89.81(10) ?
N4' Co1' N9' . . 92.02(10) ?
N8' Co1' N9' . . 176.70(9) ?
N5' Co1' N9' . . 93.45(9) ?
N1' Co1' Cl1' . . 89.14(7) ?
N4' Co1' Cl1' . . 174.30(7) ?
N8' Co1' Cl1' . . 89.78(8) ?
N5' Co1' Cl1' . . 92.42(7) ?
N9' Co1' Cl1' . . 87.90(7) ?
H1W O1 H2W . . 106(4) ?
C2 N1 Co1 . . 110.22(16) ?
C2 N1 H1A . . 111(2) ?
Co1 N1 H1A . . 111(2) ?
C2 N1 H1B . . 111.4(17) ?
Co1 N1 H1B . . 111.2(17) ?
H1A N1 H1B . . 102(3) ?
C2' N1' Co1' . . 110.90(16) ?
C2' N1' H1C . . 109(2) ?
Co1' N1' H1C . . 106(2) ?
C2' N1' H1D . . 110.6(17) ?
Co1' N1' H1D . . 111.5(17) ?
H1C N1' H1D . . 108(3) ?
N1 C2 C3 . . 107.2(2) ?
N1 C2 H2A . . 110.3 ?
C3 C2 H2A . . 110.3 ?
N1 C2 H2B . . 110.3 ?
C3 C2 H2B . . 110.3 ?
H2A C2 H2B . . 108.5 ?
N1' C2' C3' . . 107.4(2) ?
N1' C2' H2C . . 110.2 ?
C3' C2' H2C . . 110.2 ?
N1' C2' H2D . . 110.2 ?
C3' C2' H2D . . 110.2 ?
H2C C2' H2D . . 108.5 ?
N4 C3 C2 . . 107.13(19) ?
N4 C3 H3A . . 110.3 ?
C2 C3 H3A . . 110.3 ?
N4 C3 H3B . . 110.3 ?
C2 C3 H3B . . 110.3 ?
H3A C3 H3B . . 108.5 ?
N4' C3' C2' . . 108.0(2) ?
N4' C3' H3C . . 110.1 ?
C2' C3' H3C . . 110.1 ?
N4' C3' H3D . . 110.1 ?
C2' C3' H3D . . 110.1 ?
H3C C3' H3D . . 108.4 ?
C3 N4 Co1 . . 109.37(17) ?
C3 N4 H4A . . 112.0(18) ?
Co1 N4 H4A . . 111.5(18) ?
C3 N4 H4B . . 109.0(18) ?
Co1 N4 H4B . . 110.7(17) ?
H4A N4 H4B . . 104(3) ?
C3' N4' Co1' . . 110.18(16) ?
C3' N4' H4C . . 112(2) ?
Co1' N4' H4C . . 112(2) ?
C3' N4' H4D . . 108.3(19) ?
Co1' N4' H4D . . 114.4(19) ?
H4C N4' H4D . . 100(3) ?
C6 N5 Co1 . . 109.37(15) ?
C6 N5 H5A . . 108.6(17) ?
Co1 N5 H5A . . 113.4(17) ?
C6 N5 H5B . . 110.4(17) ?
Co1 N5 H5B . . 102.9(17) ?
H5A N5 H5B . . 112(2) ?
C6' N5' Co1' . . 110.85(15) ?
C6' N5' H5C . . 111.1(17) ?
Co1' N5' H5C . . 106.0(17) ?
C6' N5' H5D . . 110.8(19) ?
Co1' N5' H5D . . 107.1(19) ?
H5C N5' H5D . . 111(3) ?
N5 C6 C7 . . 106.4(2) ?
N5 C6 H6A . . 110.4 ?
C7 C6 H6A . . 110.4 ?
N5 C6 H6B . . 110.4 ?
C7 C6 H6B . . 110.4 ?
H6A C6 H6B . . 108.6 ?
N5' C6' C7' . . 107.0(2) ?
N5' C6' H6C . . 110.3 ?
C7' C6' H6C . . 110.3 ?
N5' C6' H6D . . 110.3 ?
C7' C6' H6D . . 110.3 ?
H6C C6' H6D . . 108.6 ?
N8 C7 C6 . . 106.04(19) ?
N8 C7 H7A . . 110.5 ?
C6 C7 H7A . . 110.5 ?
N8 C7 H7B . . 110.5 ?
C6 C7 H7B . . 110.5 ?
H7A C7 H7B . . 108.7 ?
N8' C7' C6' . . 105.7(2) ?
N8' C7' H7C . . 110.6 ?
C6' C7' H7C . . 110.6 ?
N8' C7' H7D . . 110.6 ?
C6' C7' H7D . . 110.6 ?
H7C C7' H7D . . 108.7 ?
C7 N8 Co1 . . 110.07(15) ?
C7 N8 H8A . . 110(2) ?
Co1 N8 H8A . . 110(2) ?
C7 N8 H8B . . 110(2) ?
Co1 N8 H8B . . 108(2) ?
H8A N8 H8B . . 108(3) ?
C7' N8' Co1' . . 109.39(16) ?
C7' N8' H8C . . 106(2) ?
Co1' N8' H8C . . 115(2) ?
C7' N8' H8D . . 116(2) ?
Co1' N8' H8D . . 107(2) ?
H8C N8' H8D . . 104(3) ?
C10 N9 Co1 . . 117.35(17) ?
C10 N9 H9A . . 110(2) ?
Co1 N9 H9A . . 111(2) ?
C10 N9 H9B . . 108.2(19) ?
Co1 N9 H9B . . 102.8(19) ?
H9A N9 H9B . . 107(3) ?
C10' N9' Co1' . . 118.23(17) ?
C10' N9' H9C . . 109.1(19) ?
Co1' N9' H9C . . 107.7(19) ?
C10' N9' H9D . . 107.5(16) ?
Co1' N9' H9D . . 105.7(16) ?
H9C N9' H9D . . 108(2) ?
N9 C10 C11 . . 115.2(2) ?
N9 C10 H10A . . 108.5 ?
C11 C10 H10A . . 108.5 ?
N9 C10 H10B . . 108.5 ?
C11 C10 H10B . . 108.5 ?
H10A C10 H10B . . 107.5 ?
N9' C10' C11' . . 112.4(2) ?
N9' C10' H10C . . 109.1 ?
C11' C10' H10C . . 109.1 ?
N9' C10' H10D . . 109.1 ?
C11' C10' H10D . . 109.1 ?
H10C C10' H10D . . 107.9 ?
C16 C11 C12 . . 118.6(3) ?
C16 C11 C10 . . 121.2(3) ?
C12 C11 C10 . . 120.0(3) ?
C12' C11' C16' . . 118.8(3) ?
C12' C11' C10' . . 121.2(3) ?
C16' C11' C10' . . 120.0(2) ?
C11 C12 C13 . . 120.7(3) ?
C11 C12 H12 . . 119.7 ?
C13 C12 H12 . . 119.7 ?
C11' C12' C13' . . 120.0(3) ?
C11' C12' H12' . . 120.0 ?
C13' C12' H12' . . 120.0 ?
C14 C13 C12 . . 119.5(3) ?
C14 C13 H13 . . 120.3 ?
C12 C13 H13 . . 120.3 ?
C14' C13' C12' . . 120.8(3) ?
C14' C13' H13' . . 119.6 ?
C12' C13' H13' . . 119.6 ?
C13 C14 C15 . . 121.1(3) ?
C13 C14 H14 . . 119.5 ?
C15 C14 H14 . . 119.5 ?
C13' C14' C15' . . 119.7(3) ?
C13' C14' H14' . . 120.1 ?
C15' C14' H14' . . 120.1 ?
C14 C15 C16 . . 119.9(3) ?
C14 C15 H15 . . 120.1 ?
C16 C15 H15 . . 120.1 ?
C14' C15' C16' . . 120.0(3) ?
C14' C15' H15' . . 120.0 ?
C16' C15' H15' . . 120.0 ?
C11 C16 C15 . . 120.3(3) ?
C11 C16 H16 . . 119.9 ?
C15 C16 H16 . . 119.9 ?
C11' C16' C15' . . 120.6(3) ?
C11' C16' H16' . . 119.7 ?
C15' C16' H16' . . 119.7 ?

loop_
_geom_bond_atom_site_label_1
_geom_bond_atom_site_label_2
_geom_bond_site_symmetry_2
_geom_bond_distance
_geom_bond_publ_flag
Co1 N1 . 1.933(2) ?
Co1 N4 . 1.950(2) ?
Co1 N8 . 1.954(2) ?
Co1 N5 . 1.959(2) ?
Co1 N9 . 2.001(2) ?
Co1 Cl1 . 2.2592(7) ?
Co1' N1' . 1.942(2) ?
Co1' N4' . 1.948(2) ?
Co1' N8' . 1.959(2) ?
Co1' N5' . 1.962(2) ?
Co1' N9' . 1.989(2) ?
Co1' Cl1' . 2.2415(7) ?
O1 H1W . 0.84(3) ?
O1 H2W . 0.842(17) ?
N1 C2 . 1.478(3) ?
N1 H1A . 0.81(3) ?
N1 H1B . 0.87(3) ?
N1' C2' . 1.468(3) ?
N1' H1C . 0.82(3) ?
N1' H1D . 0.89(3) ?
C2 C3 . 1.491(4) ?
C2 H2A . 0.9700 ?
C2 H2B . 0.9700 ?
C2' C3' . 1.492(4) ?
C2' H2C . 0.9700 ?
C2' H2D . 0.9700 ?
C3 N4 . 1.487(3) ?
C3 H3A . 0.9700 ?
C3 H3B . 0.9700 ?
C3' N4' . 1.479(3) ?
C3' H3C . 0.9700 ?
C3' H3D . 0.9700 ?
N4 H4A . 0.87(3) ?
N4 H4B . 0.93(3) ?
N4' H4C . 0.86(3) ?
N4' H4D . 0.81(3) ?
N5 C6 . 1.486(3) ?
N5 H5A . 0.88(3) ?
N5 H5B . 0.93(3) ?
N5' C6' . 1.481(3) ?
N5' H5C . 0.91(3) ?
N5' H5D . 0.85(3) ?
C6 C7 . 1.500(3) ?
C6 H6A . 0.9700 ?
C6 H6B . 0.9700 ?
C6' C7' . 1.500(4) ?
C6' H6C . 0.9700 ?
C6' H6D . 0.9700 ?
C7 N8 . 1.471(3) ?
C7 H7A . 0.9700 ?
C7 H7B . 0.9700 ?
C7' N8' . 1.480(3) ?
C7' H7C . 0.9700 ?
C7' H7D . 0.9700 ?
N8 H8A . 0.91(3) ?
N8 H8B . 0.79(3) ?
N8' H8C . 0.87(3) ?
N8' H8D . 0.87(3) ?
N9 C10 . 1.483(3) ?
N9 H9A . 0.84(4) ?
N9 H9B . 0.89(3) ?
N9' C10' . 1.492(3) ?
N9' H9C . 0.85(3) ?
N9' H9D . 0.85(3) ?
C10 C11 . 1.507(4) ?
C10 H10A . 0.9700 ?
C10 H10B . 0.9700 ?
C10' C11' . 1.503(3) ?
C10' H10C . 0.9700 ?
C10' H10D . 0.9700 ?
C11 C16 . 1.373(4) ?
C11 C12 . 1.384(4) ?
C11' C12' . 1.379(4) ?
C11' C16' . 1.381(4) ?
C12 C13 . 1.394(4) ?
C12 H12 . 0.9300 ?
C12' C13' . 1.388(4) ?
C12' H12' . 0.9300 ?
C13 C14 . 1.345(5) ?
C13 H13 . 0.9300 ?
C13' C14' . 1.361(5) ?
C13' H13' . 0.9300 ?
C14 C15 . 1.366(5) ?
C14 H14 . 0.9300 ?
C14' C15' . 1.371(5) ?
C14' H14' . 0.9300 ?
C15 C16 . 1.389(4) ?
C15 H15 . 0.9300 ?
C15' C16' . 1.385(4) ?
C15' H15' . 0.9300 ?
C16 H16 . 0.9300 ?
C16' H16' . 0.9300 ?

loop_
_geom_hbond_atom_site_label_D
_geom_hbond_atom_site_label_H
_geom_hbond_atom_site_label_A
_geom_hbond_site_symmetry_A
_geom_hbond_distance_DH
_geom_hbond_distance_HA
_geom_hbond_distance_DA
_geom_hbond_angle_DHA
N1 H1A Cl3 1 0.81(3) 2.67(3) 3.406(2) 151(3)
N1 H1B Cl2 1 0.87(3) 2.36(3) 3.211(2) 163(2)
N8 H8A Cl3 1 0.91(3) 2.33(3) 3.179(2) 156(3)
N4' H4D O1 1 0.81(3) 2.25(3) 2.915(3) 139(2)
N8' H8C O1 1 0.87(3) 2.15(3) 2.964(4) 155(3)
N1' H1C Cl3' 1 0.82(3) 2.43(4) 3.246(2) 174(3)
N4 H4A Cl2 1_545 0.87(3) 2.65(3) 3.423(2) 149(2)
N5' H5D Cl2' 1 0.85(3) 2.39(3) 3.233(2) 168(3)
N8' H8D Cl3' 1 0.87(3) 2.48(3) 3.252(2) 148(3)
N4 H4B Cl3 2_545 0.93(3) 2.45(3) 3.265(2) 147(2)
N8 H8B Cl3 2_545 0.79(3) 2.49(3) 3.280(2) 176(3)
N9 H9A Cl2 3_576 0.84(4) 2.57(4) 3.391(2) 166(3)
N5' H5C Cl1 1_545 0.91(3) 2.63(3) 3.380(2) 141(2)
N1' H1D Cl2' 1_565 0.89(3) 2.49(3) 3.288(2) 149(2)
N9' H9D Cl2' 1_565 0.85(3) 2.81(3) 3.615(2) 158(2)
N5 H5A Cl2 1_545 0.88(3) 2.38(3) 3.220(2) 159(2)
O1 H2W Cl3' 1_545 0.842(17) 2.27(2) 3.092(3) 165(4)

loop_
_geom_torsion_atom_site_label_1
_geom_torsion_atom_site_label_2
_geom_torsion_atom_site_label_3
_geom_torsion_atom_site_label_4
_geom_torsion_site_symmetry_1
_geom_torsion_site_symmetry_2
_geom_torsion_site_symmetry_3
_geom_torsion_site_symmetry_4
_geom_torsion
_geom_torsion_publ_flag
N4 Co1 N1 C2 . . . . -13.68(17) ?
N8 Co1 N1 C2 . . . . 78.07(18) ?
N5 Co1 N1 C2 . . . . 65.6(9) ?
N9 Co1 N1 C2 . . . . -103.38(18) ?
Cl1 Co1 N1 C2 . . . . 168.47(17) ?
N4' Co1' N1' C2' . . . . -13.81(18) ?
N8' Co1' N1' C2' . . . . -104.13(19) ?
N5' Co1' N1' C2' . . . . -77.8(16) ?
N9' Co1' N1' C2' . . . . 78.23(19) ?
Cl1' Co1' N1' C2' . . . . 166.13(17) ?
Co1 N1 C2 C3 . . . . 38.0(2) ?
Co1' N1' C2' C3' . . . . 36.6(3) ?
N1 C2 C3 N4 . . . . -48.9(3) ?
N1' C2' C3' N4' . . . . -46.5(3) ?
C2 C3 N4 Co1 . . . . 37.9(2) ?
N1 Co1 N4 C3 . . . . -13.78(17) ?
N8 Co1 N4 C3 . . . . -102.47(17) ?
N5 Co1 N4 C3 . . . . 172.67(17) ?
N9 Co1 N4 C3 . . . . 78.19(17) ?
Cl1 Co1 N4 C3 . . . . 13.1(9) ?
C2' C3' N4' Co1' . . . . 35.6(3) ?
N1' Co1' N4' C3' . . . . -12.49(19) ?
N8' Co1' N4' C3' . . . . 79.97(19) ?
N5' Co1' N4' C3' . . . . 164.29(18) ?
N9' Co1' N4' C3' . . . . -102.13(19) ?
Cl1' Co1' N4' C3' . . . . -13.1(9) ?
N1 Co1 N5 C6 . . . . -1.6(9) ?
N4 Co1 N5 C6 . . . . 77.27(17) ?
N8 Co1 N5 C6 . . . . -14.11(17) ?
N9 Co1 N5 C6 . . . . 167.36(17) ?
Cl1 Co1 N5 C6 . . . . -104.39(16) ?
N1' Co1' N5' C6' . . . . -18.2(16) ?
N4' Co1' N5' C6' . . . . -82.01(19) ?
N8' Co1' N5' C6' . . . . 8.20(19) ?
N9' Co1' N5' C6' . . . . -174.23(19) ?
Cl1' Co1' N5' C6' . . . . 97.73(18) ?
Co1 N5 C6 C7 . . . . 39.8(2) ?
Co1' N5' C6' C7' . . . . -34.7(3) ?
N5 C6 C7 N8 . . . . -52.0(3) ?
N5' C6' C7' N8' . . . . 50.7(3) ?
C6 C7 N8 Co1 . . . . 40.9(2) ?
N1 Co1 N8 C7 . . . . 166.07(18) ?
N4 Co1 N8 C7 . . . . -108.29(17) ?
N5 Co1 N8 C7 . . . . -15.35(17) ?
N9 Co1 N8 C7 . . . . 48(3) ?
Cl1 Co1 N8 C7 . . . . 76.01(16) ?
C6' C7' N8' Co1' . . . . -44.3(3) ?
N1' Co1' N8' C7' . . . . -161.0(2) ?
N4' Co1' N8' C7' . . . . 113.9(2) ?
N5' Co1' N8' C7' . . . . 20.6(2) ?
N9' Co1' N8' C7' . . . . -26.6(19) ?
Cl1' Co1' N8' C7' . . . . -71.82(19) ?
N1 Co1 N9 C10 . . . . -160.1(2) ?
N4 Co1 N9 C10 . . . . 114.2(2) ?
N8 Co1 N9 C10 . . . . -42(3) ?
N5 Co1 N9 C10 . . . . 21.1(2) ?
Cl1 Co1 N9 C10 . . . . -70.1(2) ?
N1' Co1' N9' C10' . . . . 154.6(2) ?
N4' Co1' N9' C10' . . . . -120.3(2) ?
N8' Co1' N9' C10' . . . . 20.1(19) ?
N5' Co1' N9' C10' . . . . -26.9(2) ?
Cl1' Co1' N9' C10' . . . . 65.4(2) ?
Co1 N9 C10 C11 . . . . 163.4(2) ?
Co1' N9' C10' C11' . . . . -152.63(19) ?
N9 C10 C11 C16 . . . . -64.9(4) ?
N9 C10 C11 C12 . . . . 120.1(3) ?
N9' C10' C11' C12' . . . . -119.6(3) ?
N9' C10' C11' C16' . . . . 60.9(3) ?
C16 C11 C12 C13 . . . . -1.2(4) ?
C10 C11 C12 C13 . . . . 174.0(3) ?
C16' C11' C12' C13' . . . . -0.3(4) ?
C10' C11' C12' C13' . . . . -179.8(3) ?
C11 C12 C13 C14 . . . . 0.0(5) ?
C11' C12' C13' C14' . . . . -0.4(5) ?
C12 C13 C14 C15 . . . . 0.8(5) ?
C12' C13' C14' C15' . . . . 0.5(5) ?
C13 C14 C15 C16 . . . . -0.5(5) ?
C13' C14' C15' C16' . . . . 0.1(5) ?
C12 C11 C16 C15 . . . . 1.5(4) ?
C10 C11 C16 C15 . . . . -173.6(3) ?
C14 C15 C16 C11 . . . . -0.7(5) ?
C12' C11' C16' C15' . . . . 1.0(4) ?
C10' C11' C16' C15' . . . . -179.5(2) ?
C14' C15' C16' C11' . . . . -0.9(4) ?
